data_4084553
loop_
_publ_author_name
'Hameury, Sophie'
'de Fr\'emont, Pierre'
'Breuil, Pierre-Alain R.'
'Olivier-Bourbigou, H\'el\`ene'
'Braunstein, Pierre'

_publ_section_title
;
 Bis(ether-functionalized NHC) Nickel(II)
 Complexes,TranstoCisIsomerization Triggered by Water Coordination, and
 Catalytic Ethylene Oligomerization
;
_journal_issue 11
_journal_name_full Organometallics
_journal_page_first 2183
_journal_paper_doi 10.1021/om5008506
_journal_volume 34
_journal_year 2015
_chemical_formula_moiety 'C40 H44 Br2 N4 Ni O2'
_chemical_formula_sum 'C40 H44 Br2 N4 Ni O2'
_chemical_formula_weight 831.32
_chemical_name_common '[NiBr2{ImMes(EtOPh)}2]'
_space_group_IT_number 2
_symmetry_cell_setting triclinic
_symmetry_Int_Tables_number 2
_symmetry_space_group_name_Hall '-P 1'
_symmetry_space_group_name_H-M 'P -1'
_atom_sites_solution_hydrogens geom
_atom_sites_solution_primary direct
_atom_sites_solution_secondary difmap
_audit_creation_method SHELXL-97
_cell_angle_alpha 112.669(5)
_cell_angle_beta 92.710(5)
_cell_angle_gamma 95.164(5)
_cell_formula_units_Z 2
_cell_length_a 10.970(5)
_cell_length_b 12.359(5)
_cell_length_c 15.435(5)
_cell_measurement_reflns_used 10309
_cell_measurement_temperature 173(2)
_cell_measurement_theta_max 27.485
_cell_measurement_theta_min 0.998
_cell_volume 1915.5(13)
_computing_cell_refinement 'HKL Scalepack (Otwinowski & Minor 1997)'
_computing_data_collection 'Collect (Bruker AXS BV, 1997-2004)'
_computing_data_reduction 'HKL Denzo and Scalepack (Otwinowski & Minor 1997)'
_computing_molecular_graphics 'Ortep-3 for Windows (Farrugia, 1997)'
_computing_publication_material 'WinGX publication routines (Farrugia, 1999)'
_computing_structure_refinement 'SHELXL-97 (Sheldrick, 2008)'
_computing_structure_solution 'Sir 97'
_diffrn_ambient_temperature 173(2)
_diffrn_detector_area_resol_mean 9
_diffrn_measured_fraction_theta_full 0.998
_diffrn_measured_fraction_theta_max 0.998
_diffrn_measurement_device_type KappaCCD
_diffrn_measurement_method 'CCD rotation images, thick slices'
_diffrn_radiation_monochromator graphite
_diffrn_radiation_probe x-ray
_diffrn_radiation_type MoK\a
_diffrn_radiation_wavelength 0.71069
_diffrn_reflns_av_R_equivalents 0.0501
_diffrn_reflns_av_unetI/netI 0.0661
_diffrn_reflns_limit_h_max 13
_diffrn_reflns_limit_h_min -13
_diffrn_reflns_limit_k_max 15
_diffrn_reflns_limit_k_min -13
_diffrn_reflns_limit_l_max 19
_diffrn_reflns_limit_l_min -18
_diffrn_reflns_number 18272
_diffrn_reflns_theta_full 26.00
_diffrn_reflns_theta_max 26.00
_diffrn_reflns_theta_min 1.44
_diffrn_source 'fine-focus sealed tube'
_exptl_absorpt_coefficient_mu 2.631
_exptl_absorpt_correction_T_max 0.5457
_exptl_absorpt_correction_T_min 0.4884
_exptl_absorpt_correction_type multi-scan
_exptl_absorpt_process_details
;
[c.f. r.h. blessing, acta cryst. (1995), a51, 33-38]
;
_exptl_crystal_colour Orange
_exptl_crystal_density_diffrn 1.441
_exptl_crystal_density_method 'not measured'
_exptl_crystal_description Prism
_exptl_crystal_F_000 852
_exptl_crystal_recrystallization_method 'THF - Pentane'
_exptl_crystal_size_max 0.20
_exptl_crystal_size_mid 0.17
_exptl_crystal_size_min 0.12
_refine_diff_density_max 0.559
_refine_diff_density_min -0.583
_refine_diff_density_rms 0.085
_refine_ls_extinction_method none
_refine_ls_goodness_of_fit_ref 1.008
_refine_ls_hydrogen_treatment constr
_refine_ls_matrix_type full
_refine_ls_number_parameters 448
_refine_ls_number_reflns 7518
_refine_ls_number_restraints 0
_refine_ls_restrained_S_all 1.008
_refine_ls_R_factor_all 0.0828
_refine_ls_R_factor_gt 0.0419
_refine_ls_shift/su_max 0.002
_refine_ls_shift/su_mean 0.000
_refine_ls_structure_factor_coef Fsqd
_refine_ls_weighting_details 'calc w=1/[\s^2^(Fo^2^)+(0.0407P)^2^+0.0000P] where P=(Fo^2^+2Fc^2^)/3'
_refine_ls_weighting_scheme calc
_refine_ls_wR_factor_gt 0.0856
_refine_ls_wR_factor_ref 0.0944
_reflns_number_gt 4865
_reflns_number_total 7518
_reflns_threshold_expression >2sigma(I)
_cod_data_source_file om5008506_si_002.cif
_cod_data_source_block compound_18
_cod_depositor_comments 'Adding full bibliography for 4084545--4084559.cif.'
_cod_database_code 4084553

loop_
_symmetry_equiv_pos_as_xyz
'x, y, z'
'-x, -y, -z'

loop_
_atom_site_label
_atom_site_type_symbol
_atom_site_fract_x
_atom_site_fract_y
_atom_site_fract_z
_atom_site_U_iso_or_equiv
_atom_site_adp_type
_atom_site_occupancy
_atom_site_symmetry_multiplicity
_atom_site_calc_flag
_atom_site_refinement_flags
Ni1 Ni 0.24215(3) 0.41254(4) 0.24829(2) 0.02785(12) Uani 1 1 d .
C1 C 0.0820(3) 0.3441(3) 0.18695(19) 0.0298(8) Uani 1 1 d .
C2 C -0.0654(3) 0.2098(3) 0.0836(2) 0.0450(9) Uani 1 1 d .
H2 H -0.1033 0.1401 0.0367 0.054 Uiso 1 1 calc R
C3 C -0.1170(3) 0.3074(4) 0.1284(2) 0.0455(10) Uani 1 1 d .
H3 H -0.1988 0.3181 0.1193 0.055 Uiso 1 1 calc R
C4 C 0.1467(3) 0.1493(3) 0.0921(2) 0.0450(10) Uani 1 1 d .
H4A H 0.1069 0.0710 0.0804 0.054 Uiso 1 1 calc R
H4B H 0.2099 0.1699 0.1438 0.054 Uiso 1 1 calc R
C5 C 0.2064(3) 0.1455(3) 0.0059(2) 0.0441(9) Uani 1 1 d .
H5A H 0.2247 0.2247 0.0080 0.053 Uiso 1 1 calc R
H5B H 0.2827 0.1105 0.0024 0.053 Uiso 1 1 calc R
C6 C 0.1676(3) 0.0452(3) -0.1617(2) 0.0416(9) Uani 1 1 d .
C7 C 0.2764(4) 0.0980(4) -0.1762(2) 0.0523(10) Uani 1 1 d .
H7 H 0.3231 0.1589 -0.1266 0.063 Uiso 1 1 calc R
C8 C 0.3151(4) 0.0582(4) -0.2667(3) 0.0650(13) Uani 1 1 d .
H8 H 0.3885 0.0927 -0.2777 0.078 Uiso 1 1 calc R
C9 C 0.2458(4) -0.0316(4) -0.3400(3) 0.0637(13) Uani 1 1 d .
H9 H 0.2729 -0.0574 -0.4001 0.076 Uiso 1 1 calc R
C10 C 0.1378(4) -0.0832(4) -0.3256(2) 0.0602(12) Uani 1 1 d .
H10 H 0.0911 -0.1436 -0.3755 0.072 Uiso 1 1 calc R
C11 C 0.0982(4) -0.0450(4) -0.2360(2) 0.0523(11) Uani 1 1 d .
H11 H 0.0248 -0.0800 -0.2257 0.063 Uiso 1 1 calc R
C12 C -0.0507(3) 0.5048(3) 0.25572(19) 0.0301(8) Uani 1 1 d .
C13 C -0.0685(3) 0.5187(3) 0.3490(2) 0.0301(8) Uani 1 1 d .
C14 C -0.0901(3) 0.6293(3) 0.4109(2) 0.0349(9) Uani 1 1 d .
H14 H -0.0966 0.6418 0.4738 0.042 Uiso 1 1 calc R
C15 C -0.1026(3) 0.7222(3) 0.3833(2) 0.0377(9) Uani 1 1 d .
C16 C -0.0925(3) 0.7006(3) 0.2879(2) 0.0407(9) Uani 1 1 d .
H16 H -0.1044 0.7606 0.2673 0.049 Uiso 1 1 calc R
C17 C -0.0656(3) 0.5939(3) 0.2235(2) 0.0352(8) Uani 1 1 d .
C18 C -0.0567(3) 0.5763(4) 0.1220(2) 0.0483(10) Uani 1 1 d .
H18A H 0.0184 0.5445 0.1014 0.072 Uiso 1 1 calc R
H18B H -0.0576 0.6508 0.1160 0.072 Uiso 1 1 calc R
H18C H -0.1253 0.5225 0.0838 0.072 Uiso 1 1 calc R
C19 C -0.0764(3) 0.4155(3) 0.3771(2) 0.0433(9) Uani 1 1 d .
H19A H -0.0982 0.4400 0.4408 0.065 Uiso 1 1 calc R
H19B H 0.0018 0.3854 0.3728 0.065 Uiso 1 1 calc R
H19C H -0.1377 0.3548 0.3359 0.065 Uiso 1 1 calc R
C20 C -0.1285(4) 0.8416(4) 0.4526(2) 0.0610(12) Uani 1 1 d .
H20A H -0.1245 0.8423 0.5151 0.091 Uiso 1 1 calc R
H20B H -0.2089 0.8566 0.4363 0.091 Uiso 1 1 calc R
H20C H -0.0683 0.9018 0.4504 0.091 Uiso 1 1 calc R
C21 C 0.4039(3) 0.4793(3) 0.30746(19) 0.0308(8) Uani 1 1 d .
C22 C 0.6098(3) 0.5258(3) 0.3422(2) 0.0437(9) Uani 1 1 d .
H22 H 0.6936 0.5267 0.3354 0.052 Uiso 1 1 calc R
C23 C 0.5578(3) 0.5875(3) 0.4194(2) 0.0449(10) Uani 1 1 d .
H23 H 0.5979 0.6398 0.4767 0.054 Uiso 1 1 calc R
C24 C 0.3414(3) 0.6107(3) 0.4629(2) 0.0449(9) Uani 1 1 d .
H24A H 0.3826 0.6571 0.5250 0.054 Uiso 1 1 calc R
H24B H 0.2855 0.5483 0.4676 0.054 Uiso 1 1 calc R
C25 C 0.2701(3) 0.6878(4) 0.4305(2) 0.0507(10) Uani 1 1 d .
H25A H 0.2325 0.6441 0.3668 0.061 Uiso 1 1 calc R
H25B H 0.2058 0.7170 0.4716 0.061 Uiso 1 1 calc R
C26 C 0.3178(4) 0.8552(4) 0.3894(2) 0.0515(10) Uani 1 1 d .
C27 C 0.4042(4) 0.9438(4) 0.3900(3) 0.0672(12) Uani 1 1 d .
H27 H 0.4842 0.9519 0.4165 0.081 Uiso 1 1 calc R
C28 C 0.3693(6) 1.0193(5) 0.3508(3) 0.0796(15) Uani 1 1 d .
H28 H 0.4255 1.0820 0.3539 0.095 Uiso 1 1 calc R
C29 C 0.2573(6) 1.0063(5) 0.3082(3) 0.0821(16) Uani 1 1 d .
H29 H 0.2369 1.0573 0.2800 0.099 Uiso 1 1 calc R
C30 C 0.1739(5) 0.9185(5) 0.3066(3) 0.0802(15) Uani 1 1 d .
H30 H 0.0955 0.9093 0.2770 0.096 Uiso 1 1 calc R
C31 C 0.2028(4) 0.8425(4) 0.3478(3) 0.0672(12) Uani 1 1 d .
H31 H 0.1441 0.7829 0.3471 0.081 Uiso 1 1 calc R
C32 C 0.5395(3) 0.3856(3) 0.1788(2) 0.0327(8) Uani 1 1 d .
C33 C 0.5352(3) 0.2655(3) 0.1532(2) 0.0387(9) Uani 1 1 d .
C34 C 0.5607(3) 0.1965(4) 0.0610(2) 0.0481(10) Uani 1 1 d .
H34 H 0.5553 0.1149 0.0411 0.058 Uiso 1 1 calc R
C35 C 0.5939(3) 0.2491(4) -0.0012(2) 0.0527(11) Uani 1 1 d .
C36 C 0.6008(3) 0.3696(4) 0.0292(2) 0.0523(11) Uani 1 1 d .
H36 H 0.6238 0.4046 -0.0122 0.063 Uiso 1 1 calc R
C37 C 0.5748(3) 0.4415(3) 0.1187(2) 0.0385(9) Uani 1 1 d .
C38 C 0.5891(3) 0.5736(4) 0.1503(3) 0.0550(11) Uani 1 1 d .
H38A H 0.6563 0.6076 0.1983 0.083 Uiso 1 1 calc R
H38B H 0.5149 0.6034 0.1752 0.083 Uiso 1 1 calc R
H38C H 0.6052 0.5941 0.0976 0.083 Uiso 1 1 calc R
C39 C 0.5099(4) 0.2068(4) 0.2213(3) 0.0575(11) Uani 1 1 d .
H39A H 0.5738 0.2350 0.2721 0.086 Uiso 1 1 calc R
H39B H 0.5075 0.1228 0.1889 0.086 Uiso 1 1 calc R
H39C H 0.4323 0.2252 0.2460 0.086 Uiso 1 1 calc R
C40 C 0.6271(4) 0.1726(5) -0.0997(2) 0.0852(17) Uani 1 1 d .
H40A H 0.5803 0.1897 -0.1461 0.128 Uiso 1 1 calc R
H40B H 0.6087 0.0908 -0.1107 0.128 Uiso 1 1 calc R
H40C H 0.7132 0.1896 -0.1041 0.128 Uiso 1 1 calc R
N1 N 0.0561(2) 0.2328(3) 0.12069(16) 0.0364(7) Uani 1 1 d .
N2 N -0.0271(2) 0.3903(3) 0.19124(16) 0.0327(7) Uani 1 1 d .
N3 N 0.4329(2) 0.5584(3) 0.39770(16) 0.0367(7) Uani 1 1 d .
N4 N 0.5159(2) 0.4597(2) 0.27338(16) 0.0328(7) Uani 1 1 d .
O1 O 0.1225(2) 0.0758(2) -0.07441(14) 0.0476(7) Uani 1 1 d .
O2 O 0.3561(2) 0.7838(3) 0.43371(17) 0.0582(7) Uani 1 1 d .
Br1 Br 0.22604(3) 0.30787(3) 0.34548(2) 0.03916(12) Uani 1 1 d .
Br2 Br 0.25977(3) 0.50679(4) 0.14588(2) 0.04785(13) Uani 1 1 d .

loop_
_atom_site_aniso_label
_atom_site_aniso_U_11
_atom_site_aniso_U_22
_atom_site_aniso_U_33
_atom_site_aniso_U_23
_atom_site_aniso_U_13
_atom_site_aniso_U_12
Ni1 0.0207(2) 0.0405(3) 0.0225(2) 0.01225(19) 0.00184(15) 0.00493(19)
C1 0.0275(19) 0.042(2) 0.0210(15) 0.0123(16) 0.0054(13) 0.0068(17)
C2 0.034(2) 0.049(3) 0.0361(19) 0.0011(18) -0.0055(15) -0.002(2)
C3 0.026(2) 0.061(3) 0.0404(19) 0.012(2) -0.0027(15) 0.002(2)
C4 0.045(2) 0.049(3) 0.0321(18) 0.0049(17) 0.0000(15) 0.011(2)
C5 0.034(2) 0.049(3) 0.0358(19) 0.0018(17) 0.0023(15) 0.0042(19)
C6 0.041(2) 0.047(3) 0.0350(19) 0.0127(18) 0.0069(16) 0.013(2)
C7 0.050(3) 0.058(3) 0.041(2) 0.011(2) 0.0093(17) 0.007(2)
C8 0.065(3) 0.079(4) 0.053(2) 0.025(2) 0.024(2) 0.016(3)
C9 0.084(4) 0.070(4) 0.037(2) 0.017(2) 0.017(2) 0.020(3)
C10 0.080(3) 0.061(3) 0.034(2) 0.013(2) 0.000(2) 0.012(3)
C11 0.055(3) 0.062(3) 0.038(2) 0.019(2) -0.0042(17) 0.005(2)
C12 0.0173(17) 0.041(2) 0.0261(16) 0.0067(16) 0.0021(12) 0.0032(16)
C13 0.0195(17) 0.040(2) 0.0300(16) 0.0118(16) 0.0036(13) 0.0059(16)
C14 0.0228(18) 0.053(3) 0.0271(16) 0.0136(18) 0.0033(13) 0.0033(17)
C15 0.0259(19) 0.042(3) 0.0373(18) 0.0086(17) 0.0006(14) 0.0006(17)
C16 0.033(2) 0.048(3) 0.046(2) 0.0232(19) 0.0017(15) 0.0072(19)
C17 0.0226(18) 0.052(3) 0.0341(17) 0.0191(18) 0.0015(13) 0.0075(17)
C18 0.044(2) 0.070(3) 0.0366(19) 0.025(2) 0.0047(16) 0.017(2)
C19 0.040(2) 0.057(3) 0.0392(19) 0.0234(19) 0.0131(15) 0.012(2)
C20 0.073(3) 0.049(3) 0.052(2) 0.007(2) 0.010(2) 0.016(2)
C21 0.0278(19) 0.039(2) 0.0286(16) 0.0160(16) 0.0030(13) 0.0080(16)
C22 0.0227(19) 0.053(3) 0.048(2) 0.0138(19) -0.0112(16) 0.0028(18)
C23 0.034(2) 0.051(3) 0.0372(19) 0.0054(18) -0.0123(16) 0.0027(19)
C24 0.052(2) 0.046(3) 0.0335(18) 0.0102(18) 0.0064(16) 0.010(2)
C25 0.046(2) 0.049(3) 0.050(2) 0.012(2) 0.0122(18) 0.005(2)
C26 0.060(3) 0.042(3) 0.054(2) 0.018(2) 0.014(2) 0.009(2)
C27 0.064(3) 0.067(4) 0.067(3) 0.025(3) 0.012(2) -0.010(3)
C28 0.107(5) 0.061(4) 0.062(3) 0.019(3) 0.025(3) -0.013(3)
C29 0.115(5) 0.059(4) 0.074(3) 0.022(3) 0.036(3) 0.023(4)
C30 0.080(4) 0.065(4) 0.104(4) 0.039(3) 0.013(3) 0.023(3)
C31 0.050(3) 0.062(3) 0.092(3) 0.032(3) 0.009(2) 0.007(3)
C32 0.0185(17) 0.045(3) 0.0328(17) 0.0134(17) -0.0001(13) 0.0041(16)
C33 0.0255(19) 0.047(3) 0.042(2) 0.0154(18) 0.0062(15) 0.0051(18)
C34 0.030(2) 0.047(3) 0.051(2) 0.0025(19) 0.0039(16) -0.0015(19)
C35 0.024(2) 0.088(4) 0.035(2) 0.013(2) 0.0002(15) -0.001(2)
C36 0.023(2) 0.096(4) 0.047(2) 0.039(2) 0.0024(16) 0.000(2)
C37 0.0152(17) 0.061(3) 0.045(2) 0.029(2) -0.0020(14) -0.0006(17)
C38 0.030(2) 0.069(3) 0.081(3) 0.047(2) -0.0012(18) -0.001(2)
C39 0.063(3) 0.048(3) 0.071(3) 0.029(2) 0.023(2) 0.016(2)
C40 0.055(3) 0.130(5) 0.042(2) 0.002(3) 0.0087(19) 0.006(3)
N1 0.0306(17) 0.045(2) 0.0264(14) 0.0061(14) 0.0021(11) 0.0058(15)
N2 0.0218(15) 0.045(2) 0.0258(13) 0.0081(13) -0.0008(11) 0.0031(14)
N3 0.0332(17) 0.041(2) 0.0302(14) 0.0073(13) -0.0004(12) 0.0088(15)
N4 0.0228(15) 0.0402(19) 0.0316(14) 0.0104(13) -0.0030(11) 0.0044(13)
O1 0.0382(15) 0.064(2) 0.0313(12) 0.0089(12) 0.0072(10) 0.0016(13)
O2 0.0425(17) 0.061(2) 0.0659(17) 0.0209(16) 0.0044(13) 0.0005(15)
Br1 0.0366(2) 0.0544(3) 0.03203(18) 0.02219(17) 0.00573(14) 0.00803(18)
Br2 0.0283(2) 0.0787(3) 0.0536(2) 0.0455(2) 0.00101(15) 0.0030(2)

loop_
_atom_type_symbol
_atom_type_description
_atom_type_scat_dispersion_real
_atom_type_scat_dispersion_imag
_atom_type_scat_source
Ni Ni 0.3393 1.1124 'International Tables Vol C Tables 4.2.6.8 and 6.1.1.4'
C C 0.0033 0.0016 'International Tables Vol C Tables 4.2.6.8 and 6.1.1.4'
N N 0.0061 0.0033 'International Tables Vol C Tables 4.2.6.8 and 6.1.1.4'
O O 0.0106 0.0060 'International Tables Vol C Tables 4.2.6.8 and 6.1.1.4'
Br Br -0.2901 2.4595 'International Tables Vol C Tables 4.2.6.8 and 6.1.1.4'
H H 0.0000 0.0000 'International Tables Vol C Tables 4.2.6.8 and 6.1.1.4'

loop_
_geom_angle_atom_site_label_1
_geom_angle_atom_site_label_2
_geom_angle_atom_site_label_3
_geom_angle
C1 Ni1 C21 178.87(12)
C1 Ni1 Br2 87.94(9)
C21 Ni1 Br2 91.58(9)
C1 Ni1 Br1 91.29(9)
C21 Ni1 Br1 89.13(9)
Br2 Ni1 Br1 176.97(2)
N1 C1 N2 103.9(3)
N1 C1 Ni1 124.2(2)
N2 C1 Ni1 131.8(3)
C3 C2 N1 106.3(3)
C3 C2 H2 126.9
N1 C2 H2 126.9
C2 C3 N2 107.7(3)
C2 C3 H3 126.1
N2 C3 H3 126.1
N1 C4 C5 114.1(3)
N1 C4 H4A 108.7
C5 C4 H4A 108.7
N1 C4 H4B 108.7
C5 C4 H4B 108.7
H4A C4 H4B 107.6
O1 C5 C4 107.7(3)
O1 C5 H5A 110.2
C4 C5 H5A 110.2
O1 C5 H5B 110.2
C4 C5 H5B 110.2
H5A C5 H5B 108.5
C7 C6 O1 123.3(3)
C7 C6 C11 120.4(3)
O1 C6 C11 116.3(3)
C6 C7 C8 118.6(4)
C6 C7 H7 120.7
C8 C7 H7 120.7
C9 C8 C7 120.5(4)
C9 C8 H8 119.7
C7 C8 H8 119.7
C10 C9 C8 120.7(4)
C10 C9 H9 119.7
C8 C9 H9 119.7
C9 C10 C11 119.5(4)
C9 C10 H10 120.3
C11 C10 H10 120.3
C10 C11 C6 120.2(4)
C10 C11 H11 119.9
C6 C11 H11 119.9
C17 C12 C13 122.2(3)
C17 C12 N2 120.1(3)
C13 C12 N2 117.4(3)
C14 C13 C12 117.2(3)
C14 C13 C19 121.3(3)
C12 C13 C19 121.2(3)
C13 C14 C15 122.8(3)
C13 C14 H14 118.6
C15 C14 H14 118.6
C14 C15 C16 117.3(3)
C14 C15 C20 121.5(3)
C16 C15 C20 121.2(3)
C17 C16 C15 122.7(3)
C17 C16 H16 118.7
C15 C16 H16 118.7
C16 C17 C12 117.5(3)
C16 C17 C18 120.0(3)
C12 C17 C18 122.5(3)
C17 C18 H18A 109.5
C17 C18 H18B 109.5
H18A C18 H18B 109.5
C17 C18 H18C 109.5
H18A C18 H18C 109.5
H18B C18 H18C 109.5
C13 C19 H19A 109.5
C13 C19 H19B 109.5
H19A C19 H19B 109.5
C13 C19 H19C 109.5
H19A C19 H19C 109.5
H19B C19 H19C 109.5
C15 C20 H20A 109.5
C15 C20 H20B 109.5
H20A C20 H20B 109.5
C15 C20 H20C 109.5
H20A C20 H20C 109.5
H20B C20 H20C 109.5
N3 C21 N4 103.3(3)
N3 C21 Ni1 126.4(2)
N4 C21 Ni1 130.3(2)
C23 C22 N4 107.5(3)
C23 C22 H22 126.2
N4 C22 H22 126.2
C22 C23 N3 106.4(3)
C22 C23 H23 126.8
N3 C23 H23 126.8
N3 C24 C25 111.4(3)
N3 C24 H24A 109.4
C25 C24 H24A 109.4
N3 C24 H24B 109.4
C25 C24 H24B 109.4
H24A C24 H24B 108.0
O2 C25 C24 106.4(3)
O2 C25 H25A 110.5
C24 C25 H25A 110.5
O2 C25 H25B 110.5
C24 C25 H25B 110.5
H25A C25 H25B 108.6
C31 C26 C27 120.0(4)
C31 C26 O2 123.9(4)
C27 C26 O2 116.1(4)
C28 C27 C26 118.2(4)
C28 C27 H27 120.9
C26 C27 H27 120.9
C29 C28 C27 122.2(5)
C29 C28 H28 118.9
C27 C28 H28 118.9
C28 C29 C30 119.2(5)
C28 C29 H29 120.4
C30 C29 H29 120.4
C29 C30 C31 121.0(5)
C29 C30 H30 119.5
C31 C30 H30 119.5
C26 C31 C30 119.3(5)
C26 C31 H31 120.4
C30 C31 H31 120.4
C33 C32 C37 122.7(3)
C33 C32 N4 119.6(3)
C37 C32 N4 117.5(3)
C32 C33 C34 117.9(3)
C32 C33 C39 122.6(3)
C34 C33 C39 119.4(3)
C35 C34 C33 120.8(4)
C35 C34 H34 119.6
C33 C34 H34 119.6
C36 C35 C34 118.7(3)
C36 C35 C40 121.4(4)
C34 C35 C40 119.8(4)
C35 C36 C37 122.8(3)
C35 C36 H36 118.6
C37 C36 H36 118.6
C36 C37 C32 116.9(4)
C36 C37 C38 120.9(3)
C32 C37 C38 122.1(3)
C37 C38 H38A 109.5
C37 C38 H38B 109.5
H38A C38 H38B 109.5
C37 C38 H38C 109.5
H38A C38 H38C 109.5
H38B C38 H38C 109.5
C33 C39 H39A 109.5
C33 C39 H39B 109.5
H39A C39 H39B 109.5
C33 C39 H39C 109.5
H39A C39 H39C 109.5
H39B C39 H39C 109.5
C35 C40 H40A 109.5
C35 C40 H40B 109.5
H40A C40 H40B 109.5
C35 C40 H40C 109.5
H40A C40 H40C 109.5
H40B C40 H40C 109.5
C1 N1 C2 111.7(3)
C1 N1 C4 123.4(3)
C2 N1 C4 124.9(3)
C1 N2 C3 110.4(3)
C1 N2 C12 125.9(3)
C3 N2 C12 123.5(3)
C21 N3 C23 112.2(2)
C21 N3 C24 123.8(3)
C23 N3 C24 123.9(3)
C21 N4 C22 110.7(3)
C21 N4 C32 127.0(3)
C22 N4 C32 122.3(3)
C6 O1 C5 116.8(3)
C26 O2 C25 117.3(3)

loop_
_geom_bond_atom_site_label_1
_geom_bond_atom_site_label_2
_geom_bond_distance
Ni1 C1 1.912(3)
Ni1 C21 1.915(3)
Ni1 Br2 2.3023(8)
Ni1 Br1 2.3313(8)
C1 N1 1.356(4)
C1 N2 1.364(4)
C2 C3 1.331(5)
C2 N1 1.385(4)
C2 H2 0.9300
C3 N2 1.387(4)
C3 H3 0.9300
C4 N1 1.457(4)
C4 C5 1.497(4)
C4 H4A 0.9700
C4 H4B 0.9700
C5 O1 1.433(4)
C5 H5A 0.9700
C5 H5B 0.9700
C6 C7 1.377(5)
C6 O1 1.381(4)
C6 C11 1.385(5)
C7 C8 1.391(5)
C7 H7 0.9300
C8 C9 1.374(6)
C8 H8 0.9300
C9 C10 1.363(6)
C9 H9 0.9300
C10 C11 1.383(5)
C10 H10 0.9300
C11 H11 0.9300
C12 C17 1.391(4)
C12 C13 1.407(4)
C12 N2 1.437(4)
C13 C14 1.382(4)
C13 C19 1.495(5)
C14 C15 1.386(5)
C14 H14 0.9300
C15 C16 1.403(4)
C15 C20 1.514(5)
C16 C17 1.379(5)
C16 H16 0.9300
C17 C18 1.506(4)
C18 H18A 0.9600
C18 H18B 0.9600
C18 H18C 0.9600
C19 H19A 0.9600
C19 H19B 0.9600
C19 H19C 0.9600
C20 H20A 0.9600
C20 H20B 0.9600
C20 H20C 0.9600
C21 N3 1.360(4)
C21 N4 1.364(4)
C22 C23 1.330(4)
C22 N4 1.390(4)
C22 H22 0.9300
C23 N3 1.376(4)
C23 H23 0.9300
C24 N3 1.465(4)
C24 C25 1.496(5)
C24 H24A 0.9700
C24 H24B 0.9700
C25 O2 1.431(4)
C25 H25A 0.9700
C25 H25B 0.9700
C26 C31 1.356(5)
C26 C27 1.379(6)
C26 O2 1.388(4)
C27 C28 1.365(6)
C27 H27 0.9300
C28 C29 1.332(6)
C28 H28 0.9300
C29 C30 1.346(7)
C29 H29 0.9300
C30 C31 1.373(6)
C30 H30 0.9300
C31 H31 0.9300
C32 C33 1.377(5)
C32 C37 1.403(4)
C32 N4 1.444(4)
C33 C34 1.406(4)
C33 C39 1.511(5)
C34 C35 1.395(5)
C34 H34 0.9300
C35 C36 1.373(6)
C35 C40 1.531(5)
C36 C37 1.384(5)
C36 H36 0.9300
C37 C38 1.503(5)
C38 H38A 0.9600
C38 H38B 0.9600
C38 H38C 0.9600
C39 H39A 0.9600
C39 H39B 0.9600
C39 H39C 0.9600
C40 H40A 0.9600
C40 H40B 0.9600
C40 H40C 0.9600

loop_
_geom_torsion_atom_site_label_1
_geom_torsion_atom_site_label_2
_geom_torsion_atom_site_label_3
_geom_torsion_atom_site_label_4
_geom_torsion
C21 Ni1 C1 N1 35(7)
Br2 Ni1 C1 N1 99.9(2)
Br1 Ni1 C1 N1 -77.2(2)
C21 Ni1 C1 N2 -140(7)
Br2 Ni1 C1 N2 -75.2(3)
Br1 Ni1 C1 N2 107.7(3)
N1 C2 C3 N2 1.2(4)
N1 C4 C5 O1 -79.0(4)
O1 C6 C7 C8 178.2(3)
C11 C6 C7 C8 -0.3(5)
C6 C7 C8 C9 0.2(6)
C7 C8 C9 C10 0.2(6)
C8 C9 C10 C11 -0.4(6)
C9 C10 C11 C6 0.2(6)
C7 C6 C11 C10 0.2(5)
O1 C6 C11 C10 -178.5(3)
C17 C12 C13 C14 -6.1(5)
N2 C12 C13 C14 179.4(3)
C17 C12 C13 C19 167.8(3)
N2 C12 C13 C19 -6.6(4)
C12 C13 C14 C15 4.3(5)
C19 C13 C14 C15 -169.6(3)
C13 C14 C15 C16 0.0(5)
C13 C14 C15 C20 178.9(3)
C14 C15 C16 C17 -3.0(5)
C20 C15 C16 C17 178.1(3)
C15 C16 C17 C12 1.3(5)
C15 C16 C17 C18 179.7(3)
C13 C12 C17 C16 3.4(5)
N2 C12 C17 C16 177.7(3)
C13 C12 C17 C18 -175.0(3)
N2 C12 C17 C18 -0.7(5)
C1 Ni1 C21 N3 179(100)
Br2 Ni1 C21 N3 113.9(3)
Br1 Ni1 C21 N3 -69.1(3)
C1 Ni1 C21 N4 -3(7)
Br2 Ni1 C21 N4 -67.8(3)
Br1 Ni1 C21 N4 109.2(3)
N4 C22 C23 N3 0.3(4)
N3 C24 C25 O2 -64.5(4)
C31 C26 C27 C28 2.2(6)
O2 C26 C27 C28 -177.3(3)
C26 C27 C28 C29 -3.5(7)
C27 C28 C29 C30 2.5(7)
C28 C29 C30 C31 -0.2(7)
C27 C26 C31 C30 0.0(6)
O2 C26 C31 C30 179.4(4)
C29 C30 C31 C26 -1.1(7)
C37 C32 C33 C34 -3.7(5)
N4 C32 C33 C34 -179.0(3)
C37 C32 C33 C39 173.5(3)
N4 C32 C33 C39 -1.8(5)
C32 C33 C34 C35 2.4(5)
C39 C33 C34 C35 -174.9(3)
C33 C34 C35 C36 -0.3(5)
C33 C34 C35 C40 177.1(3)
C34 C35 C36 C37 -0.7(5)
C40 C35 C36 C37 -178.1(3)
C35 C36 C37 C32 -0.5(5)
C35 C36 C37 C38 177.2(3)
C33 C32 C37 C36 2.7(5)
N4 C32 C37 C36 178.1(3)
C33 C32 C37 C38 -174.9(3)
N4 C32 C37 C38 0.5(4)
N2 C1 N1 C2 0.6(3)
Ni1 C1 N1 C2 -175.6(2)
N2 C1 N1 C4 179.9(3)
Ni1 C1 N1 C4 3.6(4)
C3 C2 N1 C1 -1.2(4)
C3 C2 N1 C4 179.6(3)
C5 C4 N1 C1 -95.6(3)
C5 C4 N1 C2 83.5(4)
N1 C1 N2 C3 0.1(3)
Ni1 C1 N2 C3 176.0(2)
N1 C1 N2 C12 175.7(3)
Ni1 C1 N2 C12 -8.4(4)
C2 C3 N2 C1 -0.8(4)
C2 C3 N2 C12 -176.6(3)
C17 C12 N2 C1 108.1(3)
C13 C12 N2 C1 -77.4(4)
C17 C12 N2 C3 -76.8(4)
C13 C12 N2 C3 97.7(4)
N4 C21 N3 C23 0.1(4)
Ni1 C21 N3 C23 178.8(2)
N4 C21 N3 C24 177.5(3)
Ni1 C21 N3 C24 -3.8(4)
C22 C23 N3 C21 -0.3(4)
C22 C23 N3 C24 -177.7(3)
C25 C24 N3 C21 -65.7(4)
C25 C24 N3 C23 111.4(4)
N3 C21 N4 C22 0.1(4)
Ni1 C21 N4 C22 -178.5(2)
N3 C21 N4 C32 -177.5(3)
Ni1 C21 N4 C32 3.9(5)
C23 C22 N4 C21 -0.3(4)
C23 C22 N4 C32 177.5(3)
C33 C32 N4 C21 -81.1(4)
C37 C32 N4 C21 103.4(4)
C33 C32 N4 C22 101.5(4)
C37 C32 N4 C22 -74.0(4)
C7 C6 O1 C5 -14.5(5)
C11 C6 O1 C5 164.2(3)
C4 C5 O1 C6 -169.8(3)
C31 C26 O2 C25 3.3(5)
C27 C26 O2 C25 -177.3(3)
C24 C25 O2 C26 167.5(3)
